data_1570985
loop_
_publ_author_name
'Cook, Emma N.'
'Courter, Ian M.'
'Dickie, Diane A.'
'Machan, Charles W.'

_publ_section_title
;
 Controlling product selectivity during dioxygen reduction with Mn
 complexes using pendent proton donor relays and added base.
;
_journal_issue 12
_journal_name_full 'Chemical science'
_journal_page_first 4478
_journal_page_last 4488
_journal_paper_doi 10.1039/d3sc02611f
_journal_volume 15
_journal_year 2024
_chemical_formula_sum 'C64 H66 Cl2 Mn2 N6 O8'
_chemical_formula_weight 1228.00
_space_group_crystal_system monoclinic
_space_group_IT_number 14
_space_group_name_Hall '-P 2ybc'
_space_group_name_H-M_alt 'P 1 21/c 1'
_atom_sites_solution_hydrogens geom
_atom_sites_solution_primary dual
_audit_update_record
;
2023-04-12 deposited with the CCDC.	2024-02-13 downloaded from the CCDC.
;
_cell_angle_alpha 90
_cell_angle_beta 109.0756(18)
_cell_angle_gamma 90
_cell_formula_units_Z 2
_cell_length_a 15.3780(4)
_cell_length_b 9.8097(2)
_cell_length_c 20.2954(5)
_cell_measurement_reflns_used 6227
_cell_measurement_temperature 100.(2)
_cell_measurement_theta_max 68.2967
_cell_measurement_theta_min 3.0406
_cell_volume 2893.51(12)
_computing_cell_refinement 'SAINT V8.40B (Bruker Nano, Inc., 2019)'
_computing_data_collection 'Bruker Instrument Service vV6.2.14'
_computing_data_reduction 'SAINT V8.40B (Bruker Nano, Inc., 2019)'
_computing_structure_refinement 'SHELXL-2018/3 (Sheldrick, 2018)'
_computing_structure_solution 'SHELXT 2018/2 (Sheldrick, 2018)'
_diffrn_ambient_temperature 100.(2)
_diffrn_detector_area_resol_mean 7.3910
_diffrn_measured_fraction_theta_full 1.000
_diffrn_measured_fraction_theta_max 1.000
_diffrn_measurement_device 'Kappa four-circle diffractometer'
_diffrn_measurement_device_type 'Bruker D8 Venture Photon III'
_diffrn_measurement_method '\f and \w scans'
_diffrn_radiation_monochromator 'HELIOS MX double bounce multilayer mirror'
_diffrn_radiation_type 'Cu K\a'
_diffrn_radiation_wavelength 1.54178
_diffrn_reflns_av_R_equivalents 0.0881
_diffrn_reflns_av_unetI/netI 0.0552
_diffrn_reflns_limit_h_max 18
_diffrn_reflns_limit_h_min -18
_diffrn_reflns_limit_k_max 10
_diffrn_reflns_limit_k_min -11
_diffrn_reflns_limit_l_max 24
_diffrn_reflns_limit_l_min -24
_diffrn_reflns_number 34823
_diffrn_reflns_theta_full 67.68
_diffrn_reflns_theta_max 68.36
_diffrn_reflns_theta_min 3.04
_diffrn_source 'micro-focus sealed X-ray tube'
_diffrn_source_current 1.1
_diffrn_source_power 0.06
_diffrn_source_type 'Incoatec I\mS 3.0'
_diffrn_source_voltage 50
_exptl_absorpt_coefficient_mu 4.904
_exptl_absorpt_correction_T_max 0.87
_exptl_absorpt_correction_T_min 0.61
_exptl_absorpt_correction_type multi-scan
_exptl_absorpt_process_details
;
SADABS-2016/2 - Bruker AXS area detector scaling and absorption correction
;
_exptl_crystal_colour brown-yellow
_exptl_crystal_density_diffrn 1.409
_exptl_crystal_density_method 'not measured'
_exptl_crystal_description rod
_exptl_crystal_F_000 1280
_exptl_crystal_recrystallization_method 'Re-crystallisation from solvent: acetonitrile and diethyl ether'
_exptl_crystal_size_max 0.505
_exptl_crystal_size_mid 0.047
_exptl_crystal_size_min 0.030
_refine_diff_density_max 0.515
_refine_diff_density_min -0.357
_refine_ls_extinction_method none
_refine_ls_goodness_of_fit_ref 1.027
_refine_ls_hydrogen_treatment constr
_refine_ls_matrix_type full
_refine_ls_number_parameters 404
_refine_ls_number_reflns 5293
_refine_ls_number_restraints 0
_refine_ls_restrained_S_all 1.027
_refine_ls_R_factor_all 0.0695
_refine_ls_R_factor_gt 0.0505
_refine_ls_shift/su_max 0.001
_refine_ls_shift/su_mean 0.000
_refine_ls_structure_factor_coef Fsqd
_refine_ls_weighting_details 'w=1/[\s^2^(Fo^2^)+(0.0781P)^2^+0.9732P] where P=(Fo^2^+2Fc^2^)/3'
_refine_ls_weighting_scheme calc
_refine_ls_wR_factor_gt 0.1255
_refine_ls_wR_factor_ref 0.1376
_reflns_Friedel_coverage 0.000
_reflns_number_gt 4138
_reflns_number_total 5293
_reflns_threshold_expression 'I > 2\s(I)'
_cod_data_source_file d3sc02611f3.cif
_cod_data_source_block 2_Mn(nPrdhbpy)Cl
_cod_depositor_comments
;
The following automatic conversions were performed:

data item '_exptl_absorpt_correction_type' value 'Multi-Scan' was
changed to 'multi-scan' in accordance with the
/home/data/users/saulius/crontab/automatic-downloads/rss-feeds/RSC/lib/dictionaries/cif_core.dic
dictionary named 'cif_core.dic' version 2.4.2 last updated on
2011-04-26.

Automatic conversion script
Id: cif_fix_values 8170 2020-07-09 18:12:32Z antanas 

 Adding full bibliography for 1570985--1570986.cif.
;
_cod_original_sg_symbol_H-M 'P 21/c'
_cod_database_code 1570985

loop_
_space_group_symop_operation_xyz
'x, y, z'
'-x, y+1/2, -z+1/2'
'-x, -y, -z'
'x, -y-1/2, z-1/2'

loop_
_atom_site_type_symbol
_atom_site_label
_atom_site_fract_x
_atom_site_fract_y
_atom_site_fract_z
_atom_site_U_iso_or_equiv
_atom_site_adp_type
_atom_site_calc_flag
_atom_site_refinement_flags_adp
_atom_site_refinement_flags_occupancy
_atom_site_refinement_flags_posn
_atom_site_occupancy
_atom_site_disorder_assembly
_atom_site_disorder_group
Mn Mn1 0.43635(3) 0.13608(5) 0.01179(2) 0.02189(15) Uani d . . . 1.0 . .
Cl Cl1 0.38065(6) 0.26500(7) 0.09194(4) 0.0308(2) Uani d . . . 1.0 . .
O O1 0.50104(14) -0.0105(2) 0.06840(10) 0.0236(4) Uani d . . . 1.0 . .
O O2 0.49512(18) -0.1709(2) 0.16980(11) 0.0333(5) Uani d . . . 1.0 . .
O O3 0.32833(15) 0.0376(2) -0.02820(11) 0.0278(5) Uani d . . . 1.0 . .
O O4 0.18297(18) -0.0922(3) -0.02256(16) 0.0459(7) Uani d . . . 1.0 . .
N N1 0.55615(17) 0.2400(2) 0.03549(12) 0.0221(5) Uani d . . . 1.0 . .
N N2 0.39842(18) 0.2779(3) -0.06479(12) 0.0248(5) Uani d . . . 1.0 . .
C C1 0.5623(2) 0.0142(3) 0.13159(15) 0.0241(6) Uani d . . . 1.0 . .
C C2 0.5626(2) -0.0733(3) 0.18719(16) 0.0289(7) Uani d . . . 1.0 . .
C C3 0.6271(3) -0.0601(3) 0.25235(16) 0.0312(7) Uani d . . . 1.0 . .
H H3 0.625837 -0.120382 0.288671 0.037 Uiso calc U . R 1.0 . .
C C4 0.6945(2) 0.0415(3) 0.26551(16) 0.0304(7) Uani d . . . 1.0 . .
C C5 0.6941(2) 0.1290(3) 0.21253(16) 0.0290(7) Uani d . . . 1.0 . .
H H5 0.738958 0.199268 0.221514 0.035 Uiso calc U . R 1.0 . .
C C6 0.6287(2) 0.1174(3) 0.14495(15) 0.0254(6) Uani d . . . 1.0 . .
C C7 0.6327(2) 0.2134(3) 0.09021(15) 0.0251(6) Uani d . . . 1.0 . .
C C8 0.7148(2) 0.2804(3) 0.09421(16) 0.0302(7) Uani d . . . 1.0 . .
H H8 0.76985 0.259146 0.130851 0.036 Uiso calc U . R 1.0 . .
C C9 0.7159(2) 0.3766(3) 0.04545(18) 0.0330(7) Uani d . . . 1.0 . .
H H9 0.771511 0.422681 0.048803 0.04 Uiso calc U . R 1.0 . .
C C10 0.6366(2) 0.4066(3) -0.00837(16) 0.0292(7) Uani d . . . 1.0 . .
H H10 0.636397 0.474478 -0.041794 0.035 Uiso calc U . R 1.0 . .
C C11 0.5570(2) 0.3356(3) -0.01268(15) 0.0241(6) Uani d . . . 1.0 . .
C C12 0.4686(2) 0.3584(3) -0.06773(15) 0.0263(7) Uani d . . . 1.0 . .
C C13 0.4557(3) 0.4579(3) -0.11815(16) 0.0317(7) Uani d . . . 1.0 . .
H H13 0.503575 0.519815 -0.117171 0.038 Uiso calc U . R 1.0 . .
C C14 0.3712(3) 0.4650(4) -0.17007(17) 0.0384(8) Uani d . . . 1.0 . .
H H14 0.361498 0.528954 -0.206946 0.046 Uiso calc U . R 1.0 . .
C C15 0.3013(3) 0.3798(4) -0.16833(17) 0.0380(8) Uani d . . . 1.0 . .
H H15 0.244136 0.382317 -0.205139 0.046 Uiso calc U . R 1.0 . .
C C16 0.3135(2) 0.2889(3) -0.11265(16) 0.0308(7) Uani d . . . 1.0 . .
C C17 0.2358(2) 0.2107(4) -0.10497(17) 0.0333(7) Uani d . . . 1.0 . .
C C18 0.2471(2) 0.0923(4) -0.06418(17) 0.0322(7) Uani d . . . 1.0 . .
C C19 0.1667(3) 0.0231(4) -0.0626(2) 0.0397(9) Uani d . . . 1.0 . .
C C20 0.0796(3) 0.0712(5) -0.0999(2) 0.0513(11) Uani d . . . 1.0 . .
H H20 0.026766 0.021651 -0.099356 0.062 Uiso calc U . R 1.0 . .
C C21 0.0691(3) 0.1919(5) -0.1382(2) 0.0535(11) Uani d . . . 1.0 . .
C C22 0.1461(3) 0.2579(4) -0.1402(2) 0.0451(10) Uani d . . . 1.0 . .
H H22 0.138996 0.339652 -0.166534 0.054 Uiso calc U . R 1.0 . .
C C23 0.7640(3) 0.0522(4) 0.33788(17) 0.0380(8) Uani d . . . 1.0 . .
H H23A 0.730961 0.065333 0.371896 0.046 Uiso calc U . R 1.0 . .
H H23B 0.803098 0.13336 0.340114 0.046 Uiso calc U . R 1.0 . .
C C24 0.8254(3) -0.0739(5) 0.3585(2) 0.0541(11) Uani d . . . 1.0 . .
H H24A 0.786127 -0.155569 0.354302 0.065 Uiso calc U . R 1.0 . .
H H24B 0.860422 -0.084759 0.325653 0.065 Uiso calc U . R 1.0 . .
C C25 0.8927(4) -0.0655(6) 0.4326(2) 0.0769(17) Uani d . . . 1.0 . .
H H25A 0.928546 -0.149891 0.443837 0.115 Uiso calc U . R 1.0 . .
H H25B 0.858425 -0.053045 0.465268 0.115 Uiso calc U . R 1.0 . .
H H25C 0.934252 0.011967 0.436277 0.115 Uiso calc U . R 1.0 . .
C C31 0.1046(3) -0.1640(5) -0.0183(3) 0.0635(13) Uani d . . . 1.0 . .
H H31A 0.066741 -0.193195 -0.065102 0.095 Uiso calc U . R 1.0 . .
H H31B 0.068418 -0.104176 0.001381 0.095 Uiso calc U . R 1.0 . .
H H31C 0.124694 -0.244188 0.011602 0.095 Uiso calc U . R 1.0 . .
C C32 0.4878(3) -0.2541(4) 0.2253(2) 0.0439(9) Uani d . . . 1.0 . .
H H32A 0.437941 -0.320228 0.206906 0.066 Uiso calc U . R 1.0 . .
H H32B 0.474483 -0.196688 0.260309 0.066 Uiso calc U . R 1.0 . .
H H32C 0.545885 -0.302661 0.246693 0.066 Uiso calc U . R 1.0 . .
C C26 -0.0220(7) 0.2671(12) -0.1840(6) 0.043(2) Uani d . P . 0.539(11) A 1
H H26A -0.07502 0.227055 -0.173361 0.051 Uiso calc U P R 0.539(11) A 1
H H26B -0.017932 0.364339 -0.170309 0.051 Uiso calc U P R 0.539(11) A 1
C C27 -0.0406(5) 0.2585(9) -0.2624(4) 0.048(3) Uani d . P . 0.539(11) A 1
H H27A 0.010935 0.301951 -0.273701 0.058 Uiso calc U P R 0.539(11) A 1
H H27B -0.097331 0.310128 -0.286784 0.058 Uiso calc U P R 0.539(11) A 1
C C28 -0.0519(11) 0.1087(11) -0.2899(8) 0.053(3) Uani d . P . 0.539(11) A 1
H H28A -0.063962 0.108804 -0.340417 0.08 Uiso calc U P R 0.539(11) A 1
H H28B -0.103428 0.065531 -0.279611 0.08 Uiso calc U P R 0.539(11) A 1
H H28C 0.004768 0.057663 -0.266968 0.08 Uiso calc U P R 0.539(11) A 1
C C26A -0.0317(9) 0.2125(14) -0.1705(7) 0.043(3) Uani d . P . 0.461(11) A 2
H H26C -0.043377 0.310583 -0.18135 0.052 Uiso calc U P R 0.461(11) A 2
H H26D -0.061867 0.18809 -0.135837 0.052 Uiso calc U P R 0.461(11) A 2
C C27A -0.0770(6) 0.1306(10) -0.2371(5) 0.050(3) Uani d . P . 0.461(11) A 2
H H27C -0.066927 0.032109 -0.226657 0.06 Uiso calc U P R 0.461(11) A 2
H H27D -0.14416 0.147426 -0.253282 0.06 Uiso calc U P R 0.461(11) A 2
C C28A -0.0398(10) 0.1671(16) -0.2933(8) 0.056(4) Uani d . P . 0.461(11) A 2
H H28D -0.07243 0.115734 -0.335554 0.084 Uiso calc U P R 0.461(11) A 2
H H28E 0.025938 0.144823 -0.27867 0.084 Uiso calc U P R 0.461(11) A 2
H H28F -0.048065 0.265003 -0.302916 0.084 Uiso calc U P R 0.461(11) A 2
N N3 0.1520(4) 0.0556(6) 0.1423(4) 0.114(2) Uani d . . . 1.0 . .
C C29 0.3020(3) -0.0463(4) 0.1348(2) 0.0523(11) Uani d . . . 1.0 . .
H H29A 0.295756 -0.063047 0.085868 0.078 Uiso calc U . R 1.0 . .
H H29B 0.31382 -0.132739 0.160453 0.078 Uiso calc U . R 1.0 . .
H H29C 0.353346 0.016356 0.155301 0.078 Uiso calc U . R 1.0 . .
C C30 0.2184(4) 0.0129(5) 0.1389(3) 0.0660(14) Uani d . . . 1.0 . .

loop_
_atom_site_aniso_label
_atom_site_aniso_U_11
_atom_site_aniso_U_22
_atom_site_aniso_U_33
_atom_site_aniso_U_12
_atom_site_aniso_U_13
_atom_site_aniso_U_23
Mn1 0.0304(3) 0.0177(3) 0.0192(2) -0.00139(19) 0.01040(18) -0.00049(17)
Cl1 0.0514(5) 0.0221(4) 0.0258(4) 0.0001(3) 0.0220(3) -0.0022(3)
O1 0.0328(12) 0.0186(11) 0.0207(10) -0.0017(8) 0.0103(9) 0.0001(8)
O2 0.0558(15) 0.0236(12) 0.0265(11) -0.0086(10) 0.0218(11) 0.0004(9)
O3 0.0299(12) 0.0288(12) 0.0276(11) -0.0029(9) 0.0132(9) -0.0042(9)
O4 0.0389(14) 0.0459(16) 0.0628(17) -0.0122(12) 0.0301(13) -0.0137(13)
N1 0.0327(14) 0.0153(12) 0.0204(11) -0.0024(10) 0.0117(10) -0.0019(9)
N2 0.0357(14) 0.0209(13) 0.0196(11) 0.0052(11) 0.0114(11) -0.0020(10)
C1 0.0340(17) 0.0202(15) 0.0212(14) 0.0023(12) 0.0132(12) -0.0008(11)
C2 0.0448(19) 0.0207(16) 0.0267(15) 0.0004(13) 0.0191(14) -0.0003(12)
C3 0.051(2) 0.0250(17) 0.0227(15) 0.0079(14) 0.0192(14) 0.0044(12)
C4 0.0401(19) 0.0323(18) 0.0207(15) 0.0058(14) 0.0123(13) -0.0010(12)
C5 0.0354(17) 0.0305(18) 0.0233(15) 0.0011(13) 0.0126(13) 0.0001(12)
C6 0.0316(16) 0.0266(17) 0.0194(14) 0.0017(12) 0.0105(12) -0.0009(11)
C7 0.0344(17) 0.0224(16) 0.0198(13) -0.0006(12) 0.0106(12) -0.0036(11)
C8 0.0364(18) 0.0303(18) 0.0244(15) -0.0019(14) 0.0109(13) -0.0022(12)
C9 0.0402(19) 0.0301(19) 0.0343(17) -0.0087(14) 0.0199(15) -0.0038(13)
C10 0.046(2) 0.0193(16) 0.0283(15) -0.0003(13) 0.0199(14) 0.0011(12)
C11 0.0406(17) 0.0149(14) 0.0215(14) 0.0015(12) 0.0167(13) -0.0011(11)
C12 0.0423(18) 0.0209(16) 0.0202(14) 0.0018(13) 0.0163(13) -0.0041(11)
C13 0.052(2) 0.0214(17) 0.0253(15) 0.0040(14) 0.0174(15) 0.0013(12)
C14 0.065(2) 0.0321(19) 0.0212(15) 0.0108(17) 0.0186(16) 0.0065(13)
C15 0.052(2) 0.040(2) 0.0191(14) 0.0151(17) 0.0066(14) -0.0018(13)
C16 0.0426(19) 0.0289(18) 0.0220(14) 0.0069(14) 0.0122(14) -0.0048(12)
C17 0.0337(17) 0.041(2) 0.0244(15) 0.0045(15) 0.0080(13) -0.0107(14)
C18 0.0324(18) 0.0369(19) 0.0315(16) -0.0013(14) 0.0159(14) -0.0141(14)
C19 0.038(2) 0.044(2) 0.044(2) -0.0050(16) 0.0231(16) -0.0188(17)
C20 0.0294(19) 0.071(3) 0.057(2) -0.0089(18) 0.0198(18) -0.032(2)
C21 0.037(2) 0.067(3) 0.051(2) 0.009(2) 0.0074(18) -0.025(2)
C22 0.042(2) 0.054(3) 0.0358(19) 0.0113(18) 0.0088(16) -0.0132(17)
C23 0.044(2) 0.048(2) 0.0223(16) 0.0084(16) 0.0113(15) 0.0052(14)
C24 0.052(3) 0.070(3) 0.038(2) 0.024(2) 0.0125(19) 0.007(2)
C25 0.070(3) 0.103(4) 0.047(3) 0.044(3) 0.004(2) 0.007(3)
C31 0.054(3) 0.068(3) 0.085(3) -0.024(2) 0.044(3) -0.022(3)
C32 0.077(3) 0.027(2) 0.0381(19) -0.0067(18) 0.034(2) 0.0041(15)
C26 0.028(4) 0.033(6) 0.063(6) 0.002(4) 0.009(4) 0.001(4)
C27 0.035(4) 0.040(5) 0.056(5) -0.008(3) -0.004(3) 0.009(4)
C28 0.069(7) 0.029(6) 0.051(5) -0.008(5) 0.005(5) 0.002(5)
C26A 0.042(6) 0.041(8) 0.048(6) 0.014(6) 0.015(4) 0.005(5)
C27A 0.034(5) 0.059(6) 0.054(6) 0.009(4) 0.011(4) 0.005(4)
C28A 0.046(6) 0.065(12) 0.050(6) 0.004(8) 0.004(5) -0.010(9)
N3 0.078(4) 0.102(4) 0.184(7) -0.040(3) 0.075(4) -0.073(4)
C29 0.071(3) 0.044(2) 0.053(2) -0.013(2) 0.036(2) -0.0031(19)
C30 0.065(3) 0.062(3) 0.086(4) -0.025(3) 0.045(3) -0.024(3)

loop_
_atom_type_symbol
_atom_type_description
_atom_type_scat_dispersion_real
_atom_type_scat_dispersion_imag
_atom_type_scat_source
C C 0.0181 0.0091 'International Tables Vol C Tables 4.2.6.8 and 6.1.1.4'
H H 0.0000 0.0000 'International Tables Vol C Tables 4.2.6.8 and 6.1.1.4'
Cl Cl 0.3639 0.7018 'International Tables Vol C Tables 4.2.6.8 and 6.1.1.4'
Mn Mn -0.5299 2.8052 'International Tables Vol C Tables 4.2.6.8 and 6.1.1.4'
N N 0.0311 0.0180 'International Tables Vol C Tables 4.2.6.8 and 6.1.1.4'
O O 0.0492 0.0322 'International Tables Vol C Tables 4.2.6.8 and 6.1.1.4'

loop_
_geom_angle_atom_site_label_1
_geom_angle_atom_site_label_2
_geom_angle_atom_site_label_3
_geom_angle_site_symmetry_1
_geom_angle_site_symmetry_3
_geom_angle
_geom_angle_publ_flag
O3 Mn1 O1 . . 94.98(9) ?
O3 Mn1 N1 . . 168.20(9) ?
O1 Mn1 N1 . . 88.94(9) ?
O3 Mn1 N2 . . 91.70(10) ?
O1 Mn1 N2 . . 160.76(10) ?
N1 Mn1 N2 . . 81.23(10) ?
O3 Mn1 Cl1 . . 95.88(7) ?
O1 Mn1 Cl1 . . 102.61(7) ?
N1 Mn1 Cl1 . . 94.10(7) ?
N2 Mn1 Cl1 . . 94.61(7) ?
O3 Mn1 O1 . 3_655 86.47(8) ?
O1 Mn1 O1 . 3_655 77.41(8) ?
N1 Mn1 O1 . 3_655 83.53(8) ?
N2 Mn1 O1 . 3_655 85.03(8) ?
Cl1 Mn1 O1 . 3_655 177.63(6) ?
C1 O1 Mn1 . . 120.33(18) ?
C1 O1 Mn1 . 3_655 114.61(18) ?
Mn1 O1 Mn1 . 3_655 102.59(8) ?
C2 O2 C32 . . 116.5(3) ?
C18 O3 Mn1 . . 124.8(2) ?
C19 O4 C31 . . 116.8(4) ?
C7 N1 C11 . . 120.9(3) ?
C7 N1 Mn1 . . 125.3(2) ?
C11 N1 Mn1 . . 113.5(2) ?
C16 N2 C12 . . 121.2(3) ?
C16 N2 Mn1 . . 125.0(2) ?
C12 N2 Mn1 . . 113.6(2) ?
O1 C1 C6 . . 123.7(3) ?
O1 C1 C2 . . 118.1(3) ?
C6 C1 C2 . . 118.1(3) ?
O2 C2 C3 . . 124.1(3) ?
O2 C2 C1 . . 114.4(3) ?
C3 C2 C1 . . 121.6(3) ?
C2 C3 C4 . . 120.4(3) ?
C2 C3 H3 . . 119.8 ?
C4 C3 H3 . . 119.8 ?
C5 C4 C3 . . 118.8(3) ?
C5 C4 C23 . . 122.6(3) ?
C3 C4 C23 . . 118.6(3) ?
C4 C5 C6 . . 121.9(3) ?
C4 C5 H5 . . 119.0 ?
C6 C5 H5 . . 119.0 ?
C1 C6 C5 . . 119.2(3) ?
C1 C6 C7 . . 121.6(3) ?
C5 C6 C7 . . 119.2(3) ?
N1 C7 C8 . . 118.8(3) ?
N1 C7 C6 . . 120.2(3) ?
C8 C7 C6 . . 121.0(3) ?
C9 C8 C7 . . 120.3(3) ?
C9 C8 H8 . . 119.9 ?
C7 C8 H8 . . 119.9 ?
C8 C9 C10 . . 120.2(3) ?
C8 C9 H9 . . 119.9 ?
C10 C9 H9 . . 119.9 ?
C9 C10 C11 . . 118.5(3) ?
C9 C10 H10 . . 120.7 ?
C11 C10 H10 . . 120.7 ?
N1 C11 C10 . . 121.2(3) ?
N1 C11 C12 . . 115.4(3) ?
C10 C11 C12 . . 123.4(3) ?
N2 C12 C13 . . 121.4(3) ?
N2 C12 C11 . . 115.5(3) ?
C13 C12 C11 . . 123.1(3) ?
C12 C13 C14 . . 118.2(3) ?
C12 C13 H13 . . 120.9 ?
C14 C13 H13 . . 120.9 ?
C15 C14 C13 . . 119.9(3) ?
C15 C14 H14 . . 120.0 ?
C13 C14 H14 . . 120.0 ?
C14 C15 C16 . . 120.6(3) ?
C14 C15 H15 . . 119.7 ?
C16 C15 H15 . . 119.7 ?
N2 C16 C15 . . 118.2(3) ?
N2 C16 C17 . . 120.6(3) ?
C15 C16 C17 . . 121.2(3) ?
C18 C17 C22 . . 118.9(4) ?
C18 C17 C16 . . 123.1(3) ?
C22 C17 C16 . . 118.0(3) ?
O3 C18 C17 . . 124.6(3) ?
O3 C18 C19 . . 117.5(3) ?
C17 C18 C19 . . 117.9(3) ?
O4 C19 C20 . . 124.2(4) ?
O4 C19 C18 . . 114.6(3) ?
C20 C19 C18 . . 121.1(4) ?
C19 C20 C21 . . 120.5(4) ?
C19 C20 H20 . . 119.8 ?
C21 C20 H20 . . 119.8 ?
C22 C21 C20 . . 118.5(4) ?
C22 C21 C26A . . 135.6(7) ?
C20 C21 C26A . . 105.9(7) ?
C22 C21 C26 . . 111.8(6) ?
C20 C21 C26 . . 129.7(6) ?
C21 C22 C17 . . 123.1(4) ?
C21 C22 H22 . . 118.5 ?
C17 C22 H22 . . 118.5 ?
C4 C23 C24 . . 112.8(3) ?
C4 C23 H23A . . 109.0 ?
C24 C23 H23A . . 109.0 ?
C4 C23 H23B . . 109.0 ?
C24 C23 H23B . . 109.0 ?
H23A C23 H23B . . 107.8 ?
C25 C24 C23 . . 112.7(4) ?
C25 C24 H24A . . 109.1 ?
C23 C24 H24A . . 109.1 ?
C25 C24 H24B . . 109.1 ?
C23 C24 H24B . . 109.1 ?
H24A C24 H24B . . 107.8 ?
C24 C25 H25A . . 109.5 ?
C24 C25 H25B . . 109.5 ?
H25A C25 H25B . . 109.5 ?
C24 C25 H25C . . 109.5 ?
H25A C25 H25C . . 109.5 ?
H25B C25 H25C . . 109.5 ?
O4 C31 H31A . . 109.5 ?
O4 C31 H31B . . 109.5 ?
H31A C31 H31B . . 109.5 ?
O4 C31 H31C . . 109.5 ?
H31A C31 H31C . . 109.5 ?
H31B C31 H31C . . 109.5 ?
O2 C32 H32A . . 109.5 ?
O2 C32 H32B . . 109.5 ?
H32A C32 H32B . . 109.5 ?
O2 C32 H32C . . 109.5 ?
H32A C32 H32C . . 109.5 ?
H32B C32 H32C . . 109.5 ?
C27 C26 C21 . . 114.4(8) ?
C27 C26 H26A . . 108.7 ?
C21 C26 H26A . . 108.7 ?
C27 C26 H26B . . 108.7 ?
C21 C26 H26B . . 108.7 ?
H26A C26 H26B . . 107.6 ?
C26 C27 C28 . . 112.7(8) ?
C26 C27 H27A . . 109.1 ?
C28 C27 H27A . . 109.1 ?
C26 C27 H27B . . 109.1 ?
C28 C27 H27B . . 109.1 ?
H27A C27 H27B . . 107.8 ?
C27 C28 H28A . . 109.5 ?
C27 C28 H28B . . 109.5 ?
H28A C28 H28B . . 109.5 ?
C27 C28 H28C . . 109.5 ?
H28A C28 H28C . . 109.5 ?
H28B C28 H28C . . 109.5 ?
C21 C26A C27A . . 115.2(9) ?
C21 C26A H26C . . 108.5 ?
C27A C26A H26C . . 108.5 ?
C21 C26A H26D . . 108.5 ?
C27A C26A H26D . . 108.5 ?
H26C C26A H26D . . 107.5 ?
C28A C27A C26A . . 112.0(10) ?
C28A C27A H27C . . 109.2 ?
C26A C27A H27C . . 109.2 ?
C28A C27A H27D . . 109.2 ?
C26A C27A H27D . . 109.2 ?
H27C C27A H27D . . 107.9 ?
C27A C28A H28D . . 109.5 ?
C27A C28A H28E . . 109.5 ?
H28D C28A H28E . . 109.5 ?
C27A C28A H28F . . 109.5 ?
H28D C28A H28F . . 109.5 ?
H28E C28A H28F . . 109.5 ?
C30 C29 H29A . . 109.5 ?
C30 C29 H29B . . 109.5 ?
H29A C29 H29B . . 109.5 ?
C30 C29 H29C . . 109.5 ?
H29A C29 H29C . . 109.5 ?
H29B C29 H29C . . 109.5 ?
N3 C30 C29 . . 178.0(6) ?

loop_
_geom_bond_atom_site_label_1
_geom_bond_atom_site_label_2
_geom_bond_site_symmetry_2
_geom_bond_distance
_geom_bond_publ_flag
Mn1 O3 . 1.863(2) ?
Mn1 O1 . 1.906(2) ?
Mn1 N1 . 2.021(3) ?
Mn1 N2 . 2.024(3) ?
Mn1 Cl1 . 2.4269(8) ?
Mn1 O1 3_655 2.473(2) ?
O1 C1 . 1.342(4) ?
O2 C2 . 1.371(4) ?
O2 C32 . 1.425(4) ?
O3 C18 . 1.336(4) ?
O4 C19 . 1.367(5) ?
O4 C31 . 1.422(5) ?
N1 C7 . 1.354(4) ?
N1 C11 . 1.358(4) ?
N2 C16 . 1.353(4) ?
N2 C12 . 1.355(4) ?
C1 C6 . 1.401(4) ?
C1 C2 . 1.416(4) ?
C2 C3 . 1.375(5) ?
C3 C4 . 1.400(5) ?
C3 H3 . 0.95 ?
C4 C5 . 1.374(5) ?
C4 C23 . 1.511(5) ?
C5 C6 . 1.415(4) ?
C5 H5 . 0.95 ?
C6 C7 . 1.473(4) ?
C7 C8 . 1.402(5) ?
C8 C9 . 1.372(5) ?
C8 H8 . 0.95 ?
C9 C10 . 1.377(5) ?
C9 H9 . 0.95 ?
C10 C11 . 1.386(5) ?
C10 H10 . 0.95 ?
C11 C12 . 1.468(5) ?
C12 C13 . 1.380(4) ?
C13 C14 . 1.381(5) ?
C13 H13 . 0.95 ?
C14 C15 . 1.371(6) ?
C14 H14 . 0.95 ?
C15 C16 . 1.403(5) ?
C15 H15 . 0.95 ?
C16 C17 . 1.470(5) ?
C17 C18 . 1.404(5) ?
C17 C22 . 1.408(5) ?
C18 C19 . 1.421(5) ?
C19 C20 . 1.388(6) ?
C20 C21 . 1.397(7) ?
C20 H20 . 0.95 ?
C21 C22 . 1.362(6) ?
C21 C26A . 1.487(13) ?
C21 C26 . 1.588(11) ?
C22 H22 . 0.95 ?
C23 C24 . 1.529(5) ?
C23 H23A . 0.99 ?
C23 H23B . 0.99 ?
C24 C25 . 1.524(6) ?
C24 H24A . 0.99 ?
C24 H24B . 0.99 ?
C25 H25A . 0.98 ?
C25 H25B . 0.98 ?
C25 H25C . 0.98 ?
C31 H31A . 0.98 ?
C31 H31B . 0.98 ?
C31 H31C . 0.98 ?
C32 H32A . 0.98 ?
C32 H32B . 0.98 ?
C32 H32C . 0.98 ?
C26 C27 . 1.524(16) ?
C26 H26A . 0.99 ?
C26 H26B . 0.99 ?
C27 C28 . 1.561(13) ?
C27 H27A . 0.99 ?
C27 H27B . 0.99 ?
C28 H28A . 0.98 ?
C28 H28B . 0.98 ?
C28 H28C . 0.98 ?
C26A C27A . 1.531(17) ?
C26A H26C . 0.99 ?
C26A H26D . 0.99 ?
C27A C28A . 1.48(2) ?
C27A H27C . 0.99 ?
C27A H27D . 0.99 ?
C28A H28D . 0.98 ?
C28A H28E . 0.98 ?
C28A H28F . 0.98 ?
N3 C30 . 1.125(7) ?
C29 C30 . 1.438(7) ?
C29 H29A . 0.98 ?
C29 H29B . 0.98 ?
C29 H29C . 0.98 ?

loop_
_geom_torsion_atom_site_label_1
_geom_torsion_atom_site_label_2
_geom_torsion_atom_site_label_3
_geom_torsion_atom_site_label_4
_geom_torsion_site_symmetry_1
_geom_torsion_site_symmetry_2
_geom_torsion_site_symmetry_3
_geom_torsion_site_symmetry_4
_geom_torsion
_geom_torsion_publ_flag
O1 Mn1 O3 C18 . . . . 166.1(2) ?
N1 Mn1 O3 C18 . . . . -84.9(5) ?
N2 Mn1 O3 C18 . . . . -32.0(2) ?
Cl1 Mn1 O3 C18 . . . . 62.8(2) ?
O1 Mn1 O3 C18 3_655 . . . -116.9(2) ?
Mn1 O1 C1 C6 . . . . -45.3(4) ?
Mn1 O1 C1 C6 3_655 . . . 77.8(3) ?
Mn1 O1 C1 C2 . . . . 137.9(2) ?
Mn1 O1 C1 C2 3_655 . . . -99.0(3) ?
C32 O2 C2 C3 . . . . 6.0(5) ?
C32 O2 C2 C1 . . . . -175.0(3) ?
O1 C1 C2 O2 . . . . -3.4(4) ?
C6 C1 C2 O2 . . . . 179.7(3) ?
O1 C1 C2 C3 . . . . 175.7(3) ?
C6 C1 C2 C3 . . . . -1.2(5) ?
O2 C2 C3 C4 . . . . 179.2(3) ?
C1 C2 C3 C4 . . . . 0.2(5) ?
C2 C3 C4 C5 . . . . 1.1(5) ?
C2 C3 C4 C23 . . . . -180.0(3) ?
C3 C4 C5 C6 . . . . -1.3(5) ?
C23 C4 C5 C6 . . . . 179.8(3) ?
O1 C1 C6 C5 . . . . -175.8(3) ?
C2 C1 C6 C5 . . . . 1.0(4) ?
O1 C1 C6 C7 . . . . 3.7(5) ?
C2 C1 C6 C7 . . . . -179.5(3) ?
C4 C5 C6 C1 . . . . 0.2(5) ?
C4 C5 C6 C7 . . . . -179.3(3) ?
C11 N1 C7 C8 . . . . -3.8(4) ?
Mn1 N1 C7 C8 . . . . 170.5(2) ?
C11 N1 C7 C6 . . . . 175.2(3) ?
Mn1 N1 C7 C6 . . . . -10.6(4) ?
C1 C6 C7 N1 . . . . 25.1(4) ?
C5 C6 C7 N1 . . . . -155.3(3) ?
C1 C6 C7 C8 . . . . -155.9(3) ?
C5 C6 C7 C8 . . . . 23.6(4) ?
N1 C7 C8 C9 . . . . 3.5(5) ?
C6 C7 C8 C9 . . . . -175.4(3) ?
C7 C8 C9 C10 . . . . -0.9(5) ?
C8 C9 C10 C11 . . . . -1.4(5) ?
C7 N1 C11 C10 . . . . 1.5(4) ?
Mn1 N1 C11 C10 . . . . -173.4(2) ?
C7 N1 C11 C12 . . . . -177.6(3) ?
Mn1 N1 C11 C12 . . . . 7.5(3) ?
C9 C10 C11 N1 . . . . 1.1(5) ?
C9 C10 C11 C12 . . . . -179.8(3) ?
C16 N2 C12 C13 . . . . 2.2(4) ?
Mn1 N2 C12 C13 . . . . 178.0(2) ?
C16 N2 C12 C11 . . . . -179.9(3) ?
Mn1 N2 C12 C11 . . . . -4.1(3) ?
N1 C11 C12 N2 . . . . -2.3(4) ?
C10 C11 C12 N2 . . . . 178.7(3) ?
N1 C11 C12 C13 . . . . 175.6(3) ?
C10 C11 C12 C13 . . . . -3.5(5) ?
N2 C12 C13 C14 . . . . -6.2(5) ?
C11 C12 C13 C14 . . . . 176.0(3) ?
C12 C13 C14 C15 . . . . 3.7(5) ?
C13 C14 C15 C16 . . . . 2.7(5) ?
C12 N2 C16 C15 . . . . 4.2(4) ?
Mn1 N2 C16 C15 . . . . -171.1(2) ?
C12 N2 C16 C17 . . . . -173.9(3) ?
Mn1 N2 C16 C17 . . . . 10.9(4) ?
C14 C15 C16 N2 . . . . -6.6(5) ?
C14 C15 C16 C17 . . . . 171.4(3) ?
N2 C16 C17 C18 . . . . -21.3(5) ?
C15 C16 C17 C18 . . . . 160.6(3) ?
N2 C16 C17 C22 . . . . 158.4(3) ?
C15 C16 C17 C22 . . . . -19.6(5) ?
Mn1 O3 C18 C17 . . . . 31.5(4) ?
Mn1 O3 C18 C19 . . . . -150.5(2) ?
C22 C17 C18 O3 . . . . -179.8(3) ?
C16 C17 C18 O3 . . . . 0.0(5) ?
C22 C17 C18 C19 . . . . 2.2(5) ?
C16 C17 C18 C19 . . . . -178.0(3) ?
C31 O4 C19 C20 . . . . -1.5(5) ?
C31 O4 C19 C18 . . . . 179.0(3) ?
O3 C18 C19 O4 . . . . 1.1(4) ?
C17 C18 C19 O4 . . . . 179.2(3) ?
O3 C18 C19 C20 . . . . -178.4(3) ?
C17 C18 C19 C20 . . . . -0.3(5) ?
O4 C19 C20 C21 . . . . 178.5(3) ?
C18 C19 C20 C21 . . . . -2.1(6) ?
C19 C20 C21 C22 . . . . 2.5(6) ?
C19 C20 C21 C26A . . . . -179.6(6) ?
C19 C20 C21 C26 . . . . -179.6(7) ?
C20 C21 C22 C17 . . . . -0.5(6) ?
C26A C21 C22 C17 . . . . -177.6(8) ?
C26 C21 C22 C17 . . . . -178.8(6) ?
C18 C17 C22 C21 . . . . -1.9(5) ?
C16 C17 C22 C21 . . . . 178.3(3) ?
C5 C4 C23 C24 . . . . -117.2(4) ?
C3 C4 C23 C24 . . . . 63.9(4) ?
C4 C23 C24 C25 . . . . -177.6(4) ?
C22 C21 C26 C27 . . . . 69.9(8) ?
C20 C21 C26 C27 . . . . -108.2(8) ?
C21 C26 C27 C28 . . . . 60.5(11) ?
C22 C21 C26A C27A . . . . 96.3(12) ?
C20 C21 C26A C27A . . . . -81.1(10) ?
C21 C26A C27A C28A . . . . -61.7(13) ?
